data_4025884
loop_
_publ_author_name
'Runa Pal'
'Ronald J. Clark'
'Mariappan Manoharan'
'Igor V. Alabugin'

_publ_section_title
;
 Fast Oxy-Cope Rearrangements of Bis-alkynes: Competition with Central C-C
 Bond Fragmentation and Incorporation in Tunable Cascades Diverging from a
 Common Bis-allenic Intermediate
;
_journal_name_full 'Journal of Organic Chemistry'
_journal_page_first 8689
_journal_page_last 8692
_journal_paper_doi 10.1021/jo101838a
_journal_volume 75
_journal_year 2010
_chemical_formula_moiety 'C32 H26 O2'
_chemical_formula_sum 'C32 H26 O2'
_chemical_formula_weight 442.53
_chemical_name_systematic
;
?
;
_space_group_IT_number 15
_symmetry_cell_setting monoclinic
_symmetry_space_group_name_Hall '-C 2yc'
_symmetry_space_group_name_H-M 'C 1 2/c 1'
_atom_sites_solution_hydrogens geom
_atom_sites_solution_primary direct
_atom_sites_solution_secondary difmap
_audit_creation_method SHELXL-97
_cell_angle_alpha 90.00
_cell_angle_beta 123.216(2)
_cell_angle_gamma 90.00
_cell_formula_units_Z 8
_cell_length_a 42.704(6)
_cell_length_b 5.9160(8)
_cell_length_c 24.266(3)
_cell_measurement_reflns_used 4596
_cell_measurement_temperature 103(2)
_cell_measurement_theta_max 21.66
_cell_measurement_theta_min 3.42
_cell_volume 5128.8(12)
_computing_cell_refinement 'Bruker SAINT'
_computing_data_collection 'Bruker APEX2'
_computing_data_reduction 'Bruker SAINT'
_computing_molecular_graphics 'Bruker SHELXTL'
_computing_publication_material 'Bruker SHELXTL'
_computing_structure_refinement 'SHELXL-97 (Sheldrick, 1997)'
_computing_structure_solution 'SHELXS-97 (Sheldrick, 1990)'
_diffrn_ambient_temperature 103(2)
_diffrn_measured_fraction_theta_full 0.999
_diffrn_measured_fraction_theta_max 0.999
_diffrn_measurement_device_type 'Bruker APEX-II CCD'
_diffrn_measurement_method '\f and \w scans'
_diffrn_radiation_monochromator graphite
_diffrn_radiation_source 'fine-focus sealed tube'
_diffrn_radiation_type MoK\a
_diffrn_radiation_wavelength 0.71073
_diffrn_reflns_av_R_equivalents 0.0535
_diffrn_reflns_av_sigmaI/netI 0.0432
_diffrn_reflns_limit_h_max 44
_diffrn_reflns_limit_h_min -44
_diffrn_reflns_limit_k_max 6
_diffrn_reflns_limit_k_min -6
_diffrn_reflns_limit_l_max 23
_diffrn_reflns_limit_l_min -24
_diffrn_reflns_number 13906
_diffrn_reflns_theta_full 21.66
_diffrn_reflns_theta_max 21.66
_diffrn_reflns_theta_min 2.01
_diffrn_standards_number 0
_exptl_absorpt_coefficient_mu 0.070
_exptl_absorpt_correction_T_max 0.9916
_exptl_absorpt_correction_T_min 0.9909
_exptl_absorpt_correction_type empirical
_exptl_absorpt_process_details SADABS
_exptl_crystal_colour colourless
_exptl_crystal_density_diffrn 1.146
_exptl_crystal_density_method 'not measured'
_exptl_crystal_description irregular
_exptl_crystal_F_000 1872
_exptl_crystal_size_max 0.13
_exptl_crystal_size_mid 0.12
_exptl_crystal_size_min 0.12
_refine_diff_density_max 0.206
_refine_diff_density_min -0.273
_refine_diff_density_rms 0.043
_refine_ls_extinction_method none
_refine_ls_goodness_of_fit_ref 1.090
_refine_ls_hydrogen_treatment constr
_refine_ls_matrix_type full
_refine_ls_number_parameters 309
_refine_ls_number_reflns 3000
_refine_ls_number_restraints 0
_refine_ls_restrained_S_all 1.090
_refine_ls_R_factor_all 0.0593
_refine_ls_R_factor_gt 0.0439
_refine_ls_shift/su_max 0.000
_refine_ls_shift/su_mean 0.000
_refine_ls_structure_factor_coef Fsqd
_refine_ls_weighting_details 'calc w=1/[\s^2^(Fo^2^)+(0.0689P)^2^+0.1410P] where P=(Fo^2^+2Fc^2^)/3'
_refine_ls_weighting_scheme calc
_refine_ls_wR_factor_gt 0.1163
_refine_ls_wR_factor_ref 0.1243
_reflns_number_gt 2317
_reflns_number_total 3000
_reflns_threshold_expression >2sigma(I)
_cod_data_source_file jo101838a_si_003.cif
_cod_data_source_block igor81
_cod_depositor_comments
;
The following automatic conversions were performed:

'_symmetry_cell_setting' value 'Monoclinic' changed to 'monoclinic'
according to the built-in table from CIF Core dictionary named
'cif_core.dic' version 2.4.1 from 2010-06-29.

Automatic conversion script
Id: cif_fix_values 1646 2011-03-28 12:23:43Z adriana 
;
_cod_original_cell_volume 5128.7(12)
_cod_original_sg_symbol_Hall -C2yc
_cod_database_code 4025884

loop_
_symmetry_equiv_pos_as_xyz
'x, y, z'
'-x, y, -z+1/2'
'x+1/2, y+1/2, z'
'-x+1/2, y+1/2, -z+1/2'
'-x, -y, -z'
'x, -y, z-1/2'
'-x+1/2, -y+1/2, -z'
'x+1/2, -y+1/2, z-1/2'

loop_
_atom_site_label
_atom_site_type_symbol
_atom_site_fract_x
_atom_site_fract_y
_atom_site_fract_z
_atom_site_U_iso_or_equiv
_atom_site_adp_type
_atom_site_occupancy
_atom_site_symmetry_multiplicity
_atom_site_calc_flag
_atom_site_refinement_flags
_atom_site_disorder_assembly
_atom_site_disorder_group
C1 C 0.30121(7) -0.2480(4) 0.09740(13) 0.0339(7) Uani 1 1 d . . .
H1A H 0.3036 -0.2099 0.0605 0.051 Uiso 1 1 calc R . .
H1B H 0.3044 -0.4113 0.1054 0.051 Uiso 1 1 calc R . .
H1C H 0.3205 -0.1676 0.1370 0.051 Uiso 1 1 calc R . .
C2 C 0.26310(6) -0.1793(4) 0.08101(11) 0.0242(6) Uani 1 1 d . . .
C3 C 0.24109(6) -0.3258(4) 0.09036(11) 0.0259(6) Uani 1 1 d . . .
H3 H 0.2499 -0.4747 0.1058 0.031 Uiso 1 1 calc R . .
C4 C 0.20667(7) -0.2611(4) 0.07788(11) 0.0259(6) Uani 1 1 d . . .
H4 H 0.1924 -0.3651 0.0853 0.031 Uiso 1 1 calc R . .
C5 C 0.19272(6) -0.0451(4) 0.05457(11) 0.0228(6) Uani 1 1 d . . .
C6 C 0.21415(6) 0.1012(4) 0.04263(11) 0.0243(6) Uani 1 1 d . . .
H6 H 0.2048 0.2470 0.0248 0.029 Uiso 1 1 calc R . .
C7 C 0.24880(6) 0.0354(4) 0.05660(12) 0.0262(6) Uani 1 1 d . . .
H7 H 0.2632 0.1389 0.0494 0.031 Uiso 1 1 calc R . .
C8 C 0.10996(9) -0.0225(5) -0.26584(13) 0.0486(8) Uani 1 1 d . . .
H8A H 0.0891 0.0645 -0.3013 0.073 Uiso 1 1 calc R . .
H8B H 0.1049 -0.1844 -0.2750 0.073 Uiso 1 1 calc R . .
H8C H 0.1331 0.0167 -0.2631 0.073 Uiso 1 1 calc R . .
C9 C 0.11425(7) 0.0326(4) -0.20105(12) 0.0312(7) Uani 1 1 d . . .
C10 C 0.10574(7) -0.1253(4) -0.16884(12) 0.0295(7) Uani 1 1 d . . .
H10 H 0.0960 -0.2685 -0.1887 0.035 Uiso 1 1 calc R . .
C11 C 0.11120(7) -0.0775(4) -0.10822(12) 0.0281(6) Uani 1 1 d . . .
H11 H 0.1055 -0.1890 -0.0867 0.034 Uiso 1 1 calc R . .
C12 C 0.12478(6) 0.1310(4) -0.07865(11) 0.0225(6) Uani 1 1 d . . .
C13 C 0.13291(7) 0.2886(4) -0.11131(12) 0.0296(7) Uani 1 1 d . . .
H13 H 0.1423 0.4329 -0.0920 0.036 Uiso 1 1 calc R . .
C14 C 0.12762(7) 0.2395(4) -0.17150(13) 0.0343(7) Uani 1 1 d . . .
H14 H 0.1333 0.3509 -0.1929 0.041 Uiso 1 1 calc R . .
C15 C 0.19709(7) -0.0845(5) 0.19752(13) 0.0341(7) Uani 1 1 d . . .
H15 H 0.2079 0.0532 0.1955 0.041 Uiso 1 1 calc R . .
C16 C 0.21575(8) -0.2145(5) 0.25397(14) 0.0461(8) Uani 1 1 d . . .
H16 H 0.2393 -0.1661 0.2906 0.055 Uiso 1 1 calc R . .
C17 C 0.20032(10) -0.4135(6) 0.25717(16) 0.0525(9) Uani 1 1 d . . .
H17 H 0.2134 -0.5038 0.2958 0.063 Uiso 1 1 calc R . .
C18 C 0.16614(9) -0.4827(5) 0.20481(16) 0.0470(8) Uani 1 1 d . . .
H18 H 0.1554 -0.6200 0.2073 0.056 Uiso 1 1 calc R . .
C19 C 0.14735(8) -0.3520(4) 0.14854(13) 0.0356(7) Uani 1 1 d . . .
H19 H 0.1235 -0.3992 0.1126 0.043 Uiso 1 1 calc R . .
C20 C 0.16276(7) -0.1535(4) 0.14384(12) 0.0259(6) Uani 1 1 d . . .
C21 C 0.01447(8) 0.2358(5) -0.05270(14) 0.0473(8) Uani 1 1 d . . .
H21 H 0.0268 0.0961 -0.0342 0.057 Uiso 1 1 calc R . .
C22 C -0.02377(9) 0.2582(7) -0.07760(16) 0.0646(10) Uani 1 1 d . . .
H22 H -0.0372 0.1351 -0.0751 0.078 Uiso 1 1 calc R . .
C23 C -0.04141(10) 0.4559(8) -0.1052(2) 0.0866(13) Uani 1 1 d . . .
H23 H -0.0674 0.4710 -0.1231 0.104 Uiso 1 1 calc R . .
C24 C -0.02194(11) 0.6313(7) -0.1073(3) 0.140(2) Uani 1 1 d . . .
H24 H -0.0344 0.7705 -0.1260 0.169 Uiso 1 1 calc R . .
C25 C 0.01520(9) 0.6132(6) -0.0831(2) 0.0953(16) Uani 1 1 d . . .
H25 H 0.0283 0.7386 -0.0856 0.114 Uiso 1 1 calc R . .
C26 C 0.03400(7) 0.4137(4) -0.05501(13) 0.0366(7) Uani 1 1 d . . .
C27 C 0.07433(7) 0.4061(4) -0.02804(12) 0.0278(6) Uani 1 1 d . . .
C28 C 0.09448(6) 0.1819(4) -0.01264(12) 0.0241(6) Uani 1 1 d . . .
H28 H 0.0769 0.0718 -0.0472 0.029 Uiso 1 1 calc R . .
C29 C 0.13048(6) 0.1876(4) -0.01302(11) 0.0228(6) Uani 1 1 d . . .
H29 H 0.1411 0.3438 -0.0007 0.027 Uiso 1 1 calc R . .
C30 C 0.15676(6) 0.0298(4) 0.04361(12) 0.0222(6) Uani 1 1 d . . .
C31 C 0.14367(6) -0.0225(4) 0.08157(12) 0.0241(6) Uani 1 1 d . . .
C32 C 0.10682(7) 0.0810(4) 0.05419(12) 0.0256(6) Uani 1 1 d . . .
O1 O 0.09215(5) 0.5813(3) -0.01719(9) 0.0365(5) Uani 1 1 d . . .
O2 O 0.08906(5) 0.0868(3) 0.07994(9) 0.0380(5) Uani 1 1 d . . .

loop_
_atom_site_aniso_label
_atom_site_aniso_U_11
_atom_site_aniso_U_22
_atom_site_aniso_U_33
_atom_site_aniso_U_23
_atom_site_aniso_U_13
_atom_site_aniso_U_12
C1 0.0269(15) 0.0361(16) 0.0349(17) -0.0012(13) 0.0146(14) 0.0013(12)
C2 0.0234(14) 0.0304(15) 0.0165(14) -0.0035(12) 0.0094(12) 0.0010(12)
C3 0.0276(15) 0.0254(14) 0.0219(15) -0.0006(11) 0.0117(13) 0.0014(12)
C4 0.0293(15) 0.0251(15) 0.0258(16) -0.0006(12) 0.0167(13) -0.0024(12)
C5 0.0250(14) 0.0246(14) 0.0189(14) -0.0020(11) 0.0120(12) -0.0009(11)
C6 0.0250(14) 0.0242(14) 0.0210(15) -0.0005(11) 0.0109(12) -0.0014(11)
C7 0.0246(14) 0.0300(15) 0.0254(15) -0.0018(12) 0.0146(13) -0.0059(12)
C8 0.064(2) 0.0521(19) 0.0297(18) 0.0012(15) 0.0259(17) 0.0094(16)
C9 0.0315(15) 0.0375(17) 0.0241(16) 0.0030(13) 0.0150(14) 0.0104(13)
C10 0.0293(15) 0.0283(15) 0.0291(17) -0.0012(13) 0.0149(14) 0.0047(12)
C11 0.0297(15) 0.0313(16) 0.0261(16) 0.0068(13) 0.0172(13) 0.0032(12)
C12 0.0207(13) 0.0255(14) 0.0231(15) 0.0031(12) 0.0132(12) 0.0019(11)
C13 0.0334(15) 0.0293(15) 0.0312(17) 0.0023(13) 0.0209(14) 0.0004(12)
C14 0.0463(17) 0.0324(17) 0.0317(18) 0.0067(13) 0.0260(15) 0.0028(13)
C15 0.0356(17) 0.0407(17) 0.0289(17) -0.0011(14) 0.0196(15) 0.0052(13)
C16 0.0423(18) 0.065(2) 0.0256(18) 0.0003(16) 0.0151(16) 0.0131(17)
C17 0.069(2) 0.063(2) 0.036(2) 0.0221(17) 0.035(2) 0.0275(19)
C18 0.066(2) 0.0435(18) 0.049(2) 0.0163(16) 0.042(2) 0.0075(16)
C19 0.0372(16) 0.0431(17) 0.0332(17) 0.0070(14) 0.0236(15) 0.0001(14)
C20 0.0274(15) 0.0328(15) 0.0238(16) 0.0022(12) 0.0180(14) 0.0048(12)
C21 0.0323(18) 0.063(2) 0.046(2) 0.0066(16) 0.0215(16) -0.0005(15)
C22 0.047(2) 0.096(3) 0.059(2) -0.008(2) 0.034(2) -0.017(2)
C23 0.036(2) 0.094(3) 0.118(4) -0.019(3) 0.035(2) 0.012(2)
C24 0.036(2) 0.062(3) 0.260(7) -0.008(3) 0.041(3) 0.008(2)
C25 0.033(2) 0.044(2) 0.166(4) 0.003(2) 0.027(2) 0.0101(17)
C26 0.0287(16) 0.0380(17) 0.0450(18) -0.0055(14) 0.0215(15) -0.0001(14)
C27 0.0320(16) 0.0305(16) 0.0243(15) 0.0006(12) 0.0176(13) -0.0023(13)
C28 0.0253(14) 0.0240(14) 0.0242(15) -0.0006(11) 0.0144(13) -0.0023(11)
C29 0.0233(13) 0.0248(13) 0.0251(15) 0.0019(11) 0.0163(13) -0.0003(11)
C30 0.0224(14) 0.0213(13) 0.0221(15) -0.0029(11) 0.0116(13) -0.0043(11)
C31 0.0268(15) 0.0240(14) 0.0238(15) -0.0011(11) 0.0153(13) -0.0020(11)
C32 0.0291(15) 0.0268(14) 0.0294(16) -0.0011(12) 0.0214(14) -0.0037(12)
O1 0.0375(11) 0.0280(11) 0.0457(12) 0.0012(9) 0.0239(10) 0.0005(9)
O2 0.0375(11) 0.0476(12) 0.0394(12) 0.0120(9) 0.0278(10) 0.0088(9)

loop_
_atom_type_symbol
_atom_type_description
_atom_type_scat_dispersion_real
_atom_type_scat_dispersion_imag
_atom_type_scat_source
C C 0.0033 0.0016 'International Tables Vol C Tables 4.2.6.8 and 6.1.1.4'
H H 0.0000 0.0000 'International Tables Vol C Tables 4.2.6.8 and 6.1.1.4'
O O 0.0106 0.0060 'International Tables Vol C Tables 4.2.6.8 and 6.1.1.4'

loop_
_geom_angle_atom_site_label_1
_geom_angle_atom_site_label_2
_geom_angle_atom_site_label_3
_geom_angle
_geom_angle_site_symmetry_1
_geom_angle_site_symmetry_3
_geom_angle_publ_flag
C2 C1 H1A 109.5 . . ?
C2 C1 H1B 109.5 . . ?
H1A C1 H1B 109.5 . . ?
C2 C1 H1C 109.5 . . ?
H1A C1 H1C 109.5 . . ?
H1B C1 H1C 109.5 . . ?
C3 C2 C7 117.5(2) . . ?
C3 C2 C1 121.3(2) . . ?
C7 C2 C1 121.2(2) . . ?
C4 C3 C2 121.8(2) . . ?
C4 C3 H3 119.1 . . ?
C2 C3 H3 119.1 . . ?
C3 C4 C5 120.7(2) . . ?
C3 C4 H4 119.7 . . ?
C5 C4 H4 119.7 . . ?
C4 C5 C6 118.0(2) . . ?
C4 C5 C30 121.3(2) . . ?
C6 C5 C30 120.7(2) . . ?
C7 C6 C5 120.6(2) . . ?
C7 C6 H6 119.7 . . ?
C5 C6 H6 119.7 . . ?
C6 C7 C2 121.5(2) . . ?
C6 C7 H7 119.2 . . ?
C2 C7 H7 119.2 . . ?
C9 C8 H8A 109.5 . . ?
C9 C8 H8B 109.5 . . ?
H8A C8 H8B 109.5 . . ?
C9 C8 H8C 109.5 . . ?
H8A C8 H8C 109.5 . . ?
H8B C8 H8C 109.5 . . ?
C14 C9 C10 117.9(2) . . ?
C14 C9 C8 120.8(2) . . ?
C10 C9 C8 121.3(2) . . ?
C11 C10 C9 121.1(2) . . ?
C11 C10 H10 119.4 . . ?
C9 C10 H10 119.4 . . ?
C12 C11 C10 120.7(2) . . ?
C12 C11 H11 119.6 . . ?
C10 C11 H11 119.6 . . ?
C11 C12 C13 117.9(2) . . ?
C11 C12 C29 121.6(2) . . ?
C13 C12 C29 120.5(2) . . ?
C14 C13 C12 121.1(2) . . ?
C14 C13 H13 119.5 . . ?
C12 C13 H13 119.5 . . ?
C9 C14 C13 121.3(2) . . ?
C9 C14 H14 119.3 . . ?
C13 C14 H14 119.3 . . ?
C16 C15 C20 120.4(3) . . ?
C16 C15 H15 119.8 . . ?
C20 C15 H15 119.8 . . ?
C17 C16 C15 120.0(3) . . ?
C17 C16 H16 120.0 . . ?
C15 C16 H16 120.0 . . ?
C18 C17 C16 120.3(3) . . ?
C18 C17 H17 119.9 . . ?
C16 C17 H17 119.9 . . ?
C17 C18 C19 119.8(3) . . ?
C17 C18 H18 120.1 . . ?
C19 C18 H18 120.1 . . ?
C18 C19 C20 120.8(3) . . ?
C18 C19 H19 119.6 . . ?
C20 C19 H19 119.6 . . ?
C19 C20 C15 118.7(2) . . ?
C19 C20 C31 120.5(2) . . ?
C15 C20 C31 120.8(2) . . ?
C26 C21 C22 120.2(3) . . ?
C26 C21 H21 119.9 . . ?
C22 C21 H21 119.9 . . ?
C23 C22 C21 119.7(3) . . ?
C23 C22 H22 120.1 . . ?
C21 C22 H22 120.1 . . ?
C24 C23 C22 119.8(3) . . ?
C24 C23 H23 120.1 . . ?
C22 C23 H23 120.1 . . ?
C23 C24 C25 121.3(4) . . ?
C23 C24 H24 119.3 . . ?
C25 C24 H24 119.3 . . ?
C24 C25 C26 120.4(4) . . ?
C24 C25 H25 119.8 . . ?
C26 C25 H25 119.8 . . ?
C21 C26 C25 118.5(3) . . ?
C21 C26 C27 123.5(2) . . ?
C25 C26 C27 118.0(3) . . ?
O1 C27 C26 120.5(2) . . ?
O1 C27 C28 119.1(2) . . ?
C26 C27 C28 120.4(2) . . ?
C27 C28 C32 115.1(2) . . ?
C27 C28 C29 114.40(19) . . ?
C32 C28 C29 104.47(19) . . ?
C27 C28 H28 107.5 . . ?
C32 C28 H28 107.5 . . ?
C29 C28 H28 107.5 . . ?
C12 C29 C30 115.32(19) . . ?
C12 C29 C28 114.57(19) . . ?
C30 C29 C28 103.00(18) . . ?
C12 C29 H29 107.8 . . ?
C30 C29 H29 107.8 . . ?
C28 C29 H29 107.8 . . ?
C31 C30 C5 126.0(2) . . ?
C31 C30 C29 112.3(2) . . ?
C5 C30 C29 121.7(2) . . ?
C30 C31 C32 109.8(2) . . ?
C30 C31 C20 127.8(2) . . ?
C32 C31 C20 122.3(2) . . ?
O2 C32 C31 126.5(2) . . ?
O2 C32 C28 125.7(2) . . ?
C31 C32 C28 107.8(2) . . ?

loop_
_geom_bond_atom_site_label_1
_geom_bond_atom_site_label_2
_geom_bond_distance
_geom_bond_site_symmetry_2
_geom_bond_publ_flag
C1 C2 1.504(3) . ?
C1 H1A 0.9800 . ?
C1 H1B 0.9800 . ?
C1 H1C 0.9800 . ?
C2 C3 1.386(3) . ?
C2 C7 1.393(3) . ?
C3 C4 1.382(3) . ?
C3 H3 0.9500 . ?
C4 C5 1.392(3) . ?
C4 H4 0.9500 . ?
C5 C6 1.400(3) . ?
C5 C30 1.476(3) . ?
C6 C7 1.381(3) . ?
C6 H6 0.9500 . ?
C7 H7 0.9500 . ?
C8 C9 1.515(4) . ?
C8 H8A 0.9800 . ?
C8 H8B 0.9800 . ?
C8 H8C 0.9800 . ?
C9 C14 1.375(4) . ?
C9 C10 1.388(3) . ?
C10 C11 1.387(3) . ?
C10 H10 0.9500 . ?
C11 C12 1.384(3) . ?
C11 H11 0.9500 . ?
C12 C13 1.386(3) . ?
C12 C29 1.511(3) . ?
C13 C14 1.381(3) . ?
C13 H13 0.9500 . ?
C14 H14 0.9500 . ?
C15 C16 1.381(4) . ?
C15 C20 1.386(3) . ?
C15 H15 0.9500 . ?
C16 C17 1.372(4) . ?
C16 H16 0.9500 . ?
C17 C18 1.371(4) . ?
C17 H17 0.9500 . ?
C18 C19 1.380(4) . ?
C18 H18 0.9500 . ?
C19 C20 1.381(3) . ?
C19 H19 0.9500 . ?
C20 C31 1.483(3) . ?
C21 C26 1.363(4) . ?
C21 C22 1.403(4) . ?
C21 H21 0.9500 . ?
C22 C23 1.353(5) . ?
C22 H22 0.9500 . ?
C23 C24 1.348(6) . ?
C23 H23 0.9500 . ?
C24 C25 1.361(5) . ?
C24 H24 0.9500 . ?
C25 C26 1.379(4) . ?
C25 H25 0.9500 . ?
C26 C27 1.470(4) . ?
C27 O1 1.226(3) . ?
C27 C28 1.512(3) . ?
C28 C32 1.526(3) . ?
C28 C29 1.543(3) . ?
C28 H28 1.0000 . ?
C29 C30 1.526(3) . ?
C29 H29 1.0000 . ?
C30 C31 1.350(3) . ?
C31 C32 1.465(3) . ?
C32 O2 1.219(3) . ?

loop_
_geom_torsion_atom_site_label_1
_geom_torsion_atom_site_label_2
_geom_torsion_atom_site_label_3
_geom_torsion_atom_site_label_4
_geom_torsion
_geom_torsion_site_symmetry_1
_geom_torsion_site_symmetry_2
_geom_torsion_site_symmetry_3
_geom_torsion_site_symmetry_4
_geom_torsion_publ_flag
C7 C2 C3 C4 -1.8(3) . . . . ?
C1 C2 C3 C4 177.4(2) . . . . ?
C2 C3 C4 C5 0.7(4) . . . . ?
C3 C4 C5 C6 1.7(3) . . . . ?
C3 C4 C5 C30 -177.4(2) . . . . ?
C4 C5 C6 C7 -3.0(3) . . . . ?
C30 C5 C6 C7 176.2(2) . . . . ?
C5 C6 C7 C2 1.9(4) . . . . ?
C3 C2 C7 C6 0.5(3) . . . . ?
C1 C2 C7 C6 -178.7(2) . . . . ?
C14 C9 C10 C11 -1.2(4) . . . . ?
C8 C9 C10 C11 177.3(2) . . . . ?
C9 C10 C11 C12 1.0(4) . . . . ?
C10 C11 C12 C13 -0.4(3) . . . . ?
C10 C11 C12 C29 179.2(2) . . . . ?
C11 C12 C13 C14 0.0(3) . . . . ?
C29 C12 C13 C14 -179.6(2) . . . . ?
C10 C9 C14 C13 0.8(4) . . . . ?
C8 C9 C14 C13 -177.6(2) . . . . ?
C12 C13 C14 C9 -0.2(4) . . . . ?
C20 C15 C16 C17 0.0(4) . . . . ?
C15 C16 C17 C18 -0.9(4) . . . . ?
C16 C17 C18 C19 0.4(4) . . . . ?
C17 C18 C19 C20 0.9(4) . . . . ?
C18 C19 C20 C15 -1.8(4) . . . . ?
C18 C19 C20 C31 175.6(2) . . . . ?
C16 C15 C20 C19 1.3(4) . . . . ?
C16 C15 C20 C31 -176.1(2) . . . . ?
C26 C21 C22 C23 1.4(5) . . . . ?
C21 C22 C23 C24 -1.5(6) . . . . ?
C22 C23 C24 C25 1.1(8) . . . . ?
C23 C24 C25 C26 -0.7(9) . . . . ?
C22 C21 C26 C25 -1.0(5) . . . . ?
C22 C21 C26 C27 177.9(3) . . . . ?
C24 C25 C26 C21 0.6(6) . . . . ?
C24 C25 C26 C27 -178.3(4) . . . . ?
C21 C26 C27 O1 -162.6(3) . . . . ?
C25 C26 C27 O1 16.3(4) . . . . ?
C21 C26 C27 C28 16.7(4) . . . . ?
C25 C26 C27 C28 -164.4(3) . . . . ?
O1 C27 C28 C32 96.1(3) . . . . ?
C26 C27 C28 C32 -83.3(3) . . . . ?
O1 C27 C28 C29 -25.0(3) . . . . ?
C26 C27 C28 C29 155.7(2) . . . . ?
C11 C12 C29 C30 57.9(3) . . . . ?
C13 C12 C29 C30 -122.5(2) . . . . ?
C11 C12 C29 C28 -61.5(3) . . . . ?
C13 C12 C29 C28 118.2(2) . . . . ?
C27 C28 C29 C12 -91.4(2) . . . . ?
C32 C28 C29 C12 141.8(2) . . . . ?
C27 C28 C29 C30 142.5(2) . . . . ?
C32 C28 C29 C30 15.8(2) . . . . ?
C4 C5 C30 C31 37.5(3) . . . . ?
C6 C5 C30 C31 -141.6(2) . . . . ?
C4 C5 C30 C29 -144.8(2) . . . . ?
C6 C5 C30 C29 36.1(3) . . . . ?
C12 C29 C30 C31 -137.7(2) . . . . ?
C28 C29 C30 C31 -12.2(3) . . . . ?
C12 C29 C30 C5 44.3(3) . . . . ?
C28 C29 C30 C5 169.8(2) . . . . ?
C5 C30 C31 C32 -179.2(2) . . . . ?
C29 C30 C31 C32 2.9(3) . . . . ?
C5 C30 C31 C20 3.7(4) . . . . ?
C29 C30 C31 C20 -174.2(2) . . . . ?
C19 C20 C31 C30 -119.4(3) . . . . ?
C15 C20 C31 C30 57.9(4) . . . . ?
C19 C20 C31 C32 63.8(3) . . . . ?
C15 C20 C31 C32 -118.8(3) . . . . ?
C30 C31 C32 O2 -171.9(2) . . . . ?
C20 C31 C32 O2 5.4(4) . . . . ?
C30 C31 C32 C28 8.0(3) . . . . ?
C20 C31 C32 C28 -174.8(2) . . . . ?
C27 C28 C32 O2 38.5(3) . . . . ?
C29 C28 C32 O2 164.8(2) . . . . ?
C27 C28 C32 C31 -141.3(2) . . . . ?
C29 C28 C32 C31 -15.0(2) . . . . ?
